data_4082305
loop_
_publ_author_name
'Sheeba, Mani Mary'
'Muthu Tamizh, Manoharan'
'Farrugia, Louis J.'
'Endo, Akira'
'Karvembu, Ramasamy'

_publ_section_title
;
 Chiral (\h6-p-Cymene)ruthenium(II) Complexes Containing Monodentate
 Acylthiourea Ligands for Efficient Asymmetric Transfer Hydrogenation of
 Ketones
;
_journal_issue 2
_journal_name_full Organometallics
_journal_page_first 540
_journal_paper_doi 10.1021/om4010548
_journal_volume 33
_journal_year 2014
_chemical_absolute_configuration ad
_chemical_compound_source 'synthesis as described'
_chemical_formula_moiety 'C24 H28 Cl2 N2 O2 Ru S'
_chemical_formula_sum 'C24 H28 Cl2 N2 O2 Ru S'
_chemical_formula_weight 580.51
_chemical_name_systematic
;

 ?

;
_space_group_IT_number 19
_symmetry_cell_setting orthorhombic
_symmetry_Int_Tables_number 19
_symmetry_space_group_name_Hall 'P 2ac 2ab'
_symmetry_space_group_name_H-M 'P 21 21 21'
_atom_sites_solution_hydrogens mixed
_atom_sites_solution_primary direct
_atom_sites_solution_secondary direct
_audit_conform_dict_location ftp://ftp.iucr.org/pub/cif_core.dic
_audit_conform_dict_name cif_core.dic
_audit_conform_dict_version 2.4.3
_audit_creation_date 2013-06-12T14:24:56-00:00
_audit_creation_method 'WinGX routine CIF_UPDATE'
_cell_angle_alpha 90
_cell_angle_beta 90
_cell_angle_gamma 90
_cell_formula_units_Z 4
_cell_length_a 9.3816(2)
_cell_length_b 11.0801(2)
_cell_length_c 23.9916(4)
_cell_measurement_reflns_used 3885
_cell_measurement_temperature 100(2)
_cell_measurement_theta_max 36.32
_cell_measurement_theta_min 2
_cell_measurement_wavelength 0.71073
_cell_volume 2493.90(8)
_computing_cell_refinement 'HKL Scalepack (Otwinowski & Minor 1997)'
_computing_data_collection 'Collect (Bruker AXS BV, 1997-2004)'
_computing_data_reduction 'HKL Denzo and Scalepack (Otwinowski & Minor 1997)'
_computing_molecular_graphics 'ORTEP-3 for Windows (Farrugia, 2012)'
_computing_publication_material 'WinGX publication routines (Farrugia, 2012)'
_computing_structure_refinement 'SHELXL-2013 (Sheldrick, 2013)'
_computing_structure_solution 'SIR-92 (Altomare et al., 1994)'
_diffrn_ambient_temperature 100(2)
_diffrn_detector 'CCD plate'
_diffrn_detector_area_resol_mean 9
_diffrn_measured_fraction_theta_full 0.999
_diffrn_measured_fraction_theta_max 1
_diffrn_measurement_device '95mm CCD camera on \k-goniostat'
_diffrn_measurement_device_type KappaCCD
_diffrn_measurement_method 'CCD rotation images, thick slices'
_diffrn_orient_matrix_UB_11 -0.040861
_diffrn_orient_matrix_UB_12 -0.014896
_diffrn_orient_matrix_UB_13 -0.037878
_diffrn_orient_matrix_UB_21 -0.083605
_diffrn_orient_matrix_UB_22 0.052139
_diffrn_orient_matrix_UB_23 0.009418
_diffrn_orient_matrix_UB_31 0.051984
_diffrn_orient_matrix_UB_32 0.072146
_diffrn_orient_matrix_UB_33 -0.014627
_diffrn_radiation_monochromator 'horizonally mounted graphite crystal'
_diffrn_radiation_probe x-ray
_diffrn_radiation_type MoK\a
_diffrn_radiation_wavelength 0.71073
_diffrn_reflns_av_R_equivalents 0.027
_diffrn_reflns_Laue_measured_fraction_full 0.999
_diffrn_reflns_Laue_measured_fraction_max 1
_diffrn_reflns_limit_h_max 14
_diffrn_reflns_limit_h_min -15
_diffrn_reflns_limit_k_max 17
_diffrn_reflns_limit_k_min -17
_diffrn_reflns_limit_l_max 38
_diffrn_reflns_limit_l_min -38
_diffrn_reflns_number 91088
_diffrn_reflns_point_group_measured_fraction_full 0.999
_diffrn_reflns_point_group_measured_fraction_max 1
_diffrn_reflns_reduction_process
;

        Scaled and merged with Sortav

        R.H. Blessing, (1987) Cryst. Rev. 1, 3-58

        R.H. Blessing, (1989) J. Appl. Cryst. 22, 396-397

;
_diffrn_reflns_theta_full 25.242
_diffrn_reflns_theta_max 34.998
_diffrn_reflns_theta_min 2.025
_diffrn_source 'Enraf Nonius FR590'
_exptl_absorpt_coefficient_mu 0.95
_exptl_absorpt_correction_T_max 0.747
_exptl_absorpt_correction_T_min 0.476
_exptl_absorpt_correction_type multi-scan
_exptl_absorpt_process_details
;

       SADABS (Sheldrick, 2008)

;
_exptl_crystal_colour orange
_exptl_crystal_density_diffrn 1.546
_exptl_crystal_density_method 'not measured'
_exptl_crystal_description 'irregular fragment cleaved from large crystal'
_exptl_crystal_F_000 1184
_exptl_crystal_size_max 0.5
_exptl_crystal_size_mid 0.4
_exptl_crystal_size_min 0.4
_refine_diff_density_max 0.442
_refine_diff_density_min -0.912
_refine_diff_density_rms 0.052
_refine_ls_abs_structure_details
;

 Flack x determined using 4773 quotients [(I+)-(I-)]/[(I+)+(I-)]

 (Parsons and Flack (2004), Acta Cryst. A60, s61).

;
_refine_ls_abs_structure_Flack 0.018(5)
_refine_ls_extinction_method none
_refine_ls_goodness_of_fit_ref 1.035
_refine_ls_hydrogen_treatment refU
_refine_ls_matrix_type full
_refine_ls_number_constraints 0
_refine_ls_number_parameters 327
_refine_ls_number_reflns 10977
_refine_ls_number_restraints 0
_refine_ls_restrained_S_all 1.035
_refine_ls_R_factor_all 0.0163
_refine_ls_R_factor_gt 0.0159
_refine_ls_shift/su_max 0.007
_refine_ls_shift/su_mean 0
_refine_ls_structure_factor_coef Fsqd
_refine_ls_weighting_details 'w=1/[\s^2^(Fo^2^)+(0.0015P)^2^+0.5115P] where P=(Fo^2^+2Fc^2^)/3'
_refine_ls_weighting_scheme calc
_refine_ls_wR_factor_gt 0.0407
_refine_ls_wR_factor_ref 0.0409
_reflns_number_gt 10800
_reflns_number_total 10977
_reflns_threshold_expression 'I > 2\s(I)'
_cod_data_source_file om4010548_si_002.cif
_cod_data_source_block comp-4
_cod_database_code 4082305
_shelx_estimated_absorpt_t_min 0.648
_shelx_estimated_absorpt_t_max 0.702

loop_
_symmetry_equiv_pos_as_xyz
'x, y, z'
'-x+1/2, -y, z+1/2'
'x+1/2, -y+1/2, -z'
'-x, y+1/2, -z+1/2'

loop_
_atom_site_label
_atom_site_type_symbol
_atom_site_fract_x
_atom_site_fract_y
_atom_site_fract_z
_atom_site_U_iso_or_equiv
_atom_site_adp_type
_atom_site_occupancy
_atom_site_calc_flag
Ru1 Ru 1.03810(2) -0.24351(2) 0.58364(2) 0.01054(2) Uani 1 d
S1 S 1.17892(4) -0.11034(3) 0.64041(2) 0.01528(5) Uani 1 d
Cl1 Cl 1.05212(4) -0.10292(3) 0.50590(2) 0.01543(5) Uani 1 d
Cl2 Cl 0.81854(3) -0.14268(3) 0.61077(2) 0.01655(5) Uani 1 d
O1 O 0.79259(14) 0.31956(10) 0.56205(5) 0.0240(2) Uani 1 d
O2 O 1.03657(14) 0.28442(9) 0.62440(4) 0.02054(18) Uani 1 d
N1 N 1.01557(13) 0.07833(10) 0.61394(5) 0.01520(19) Uani 1 d
N2 N 1.23564(14) 0.12291(11) 0.65235(5) 0.01669(19) Uani 1 d
C1 C 1.14303(14) 0.04036(11) 0.63550(5) 0.0142(2) Uani 1 d
C3 C 1.38373(15) 0.09931(13) 0.66947(5) 0.0177(2) Uani 1 d
H3 H 1.4089 0.0178 0.6571 0.016(5) Uiso 1 calc
C4 C 1.47960(19) 0.18819(16) 0.63865(7) 0.0274(3) Uani 1 d
H4A H 1.4741 0.1732 0.5993 0.044(7) Uiso 1 calc
H4B H 1.5762 0.1782 0.651 0.040(7) Uiso 1 calc
H4C H 1.4488 0.2691 0.6463 0.029(6) Uiso 1 calc
C5 C 1.39697(15) 0.10275(13) 0.73270(5) 0.0171(2) Uani 1 d
C6 C 1.36199(17) 0.00012(14) 0.76346(6) 0.0208(3) Uani 1 d
H6 H 1.3322 -0.0695 0.7452 0.035(6) Uiso 1 calc
C7 C 1.37141(18) 0.00135(17) 0.82155(6) 0.0253(3) Uani 1 d
H7 H 1.348 -0.0674 0.8419 0.038(7) Uiso 1 calc
C8 C 1.41582(17) 0.10554(19) 0.84912(6) 0.0276(3) Uani 1 d
H8 H 1.4228 0.1063 0.8878 0.036(7) Uiso 1 calc
C9 C 1.44940(18) 0.20774(17) 0.81876(7) 0.0275(3) Uani 1 d
H9 H 1.4784 0.2774 0.8371 0.033(6) Uiso 1 calc
C10 C 1.44015(17) 0.20697(15) 0.76082(6) 0.0226(3) Uani 1 d
H10 H 1.4628 0.2762 0.7407 0.018(5) Uiso 1 calc
C11 C 0.85193(16) 0.20747(12) 0.56738(6) 0.0165(2) Uani 1 d
C12 C 0.78972(17) 0.12832(13) 0.53149(6) 0.0201(2) Uani 1 d
H12 H 0.8118 0.0471 0.5271 0.037(7) Uiso 1 calc
C13 C 0.6841(2) 0.19483(14) 0.50202(7) 0.0242(3) Uani 1 d
H13 H 0.6231 0.1657 0.4746 0.030(6) Uiso 1 calc
C14 C 0.6903(2) 0.30906(15) 0.52194(7) 0.0268(3) Uani 1 d
H14 H 0.6324 0.372 0.5099 0.050(8) Uiso 1 calc
C15 C 0.97444(16) 0.19694(11) 0.60472(5) 0.0160(2) Uani 1 d
C111 C 1.10803(15) -0.39196(11) 0.63816(5) 0.0145(2) Uani 1 d
C112 C 0.96375(16) -0.40793(11) 0.62350(5) 0.01533(19) Uani 1 d
H112 H 0.8959 -0.4171 0.6515 0.018(5) Uiso 1 calc
C113 C 0.91967(14) -0.41032(12) 0.56635(5) 0.0156(2) Uani 1 d
H113 H 0.8241 -0.4227 0.5578 0.028(6) Uiso 1 calc
C114 C 1.01869(14) -0.39425(11) 0.52307(5) 0.0151(2) Uani 1 d
C115 C 1.16531(14) -0.37331(12) 0.53758(5) 0.0146(2) Uani 1 d
H115 H 1.232 -0.359 0.5097 0.030(6) Uiso 1 calc
C116 C 1.20882(14) -0.37427(11) 0.59382(5) 0.0142(2) Uani 1 d
H116 H 1.3046 -0.3632 0.6024 0.020(5) Uiso 1 calc
C117 C 0.97180(18) -0.39113(13) 0.46328(5) 0.0212(2) Uani 1 d
H11A H 0.9964 -0.466 0.4455 0.033(6) Uiso 1 calc
H11B H 1.0186 -0.3258 0.4444 0.058(9) Uiso 1 calc
H11C H 0.8705 -0.3797 0.4616 0.037(7) Uiso 1 calc
C118 C 1.15825(16) -0.38924(13) 0.69815(5) 0.0190(2) Uani 1 d
H118 H 1.2383 -0.3326 0.7004 0.018(5) Uiso 1 calc
C119 C 1.0444(2) -0.34660(19) 0.73907(6) 0.0318(3) Uani 1 d
H11D H 1.0038 -0.2723 0.726 0.047(8) Uiso 1 calc
H11E H 1.0868 -0.334 0.775 0.035(7) Uiso 1 calc
H11F H 0.971 -0.4067 0.7419 0.046(8) Uiso 1 calc
C120 C 1.2147(2) -0.51496(16) 0.71387(7) 0.0291(3) Uani 1 d
H12A H 1.1388 -0.5728 0.7112 0.036(7) Uiso 1 calc
H12B H 1.2503 -0.5134 0.7514 0.040(7) Uiso 1 calc
H12C H 1.2901 -0.5372 0.6889 0.048(8) Uiso 1 calc
H1 H 0.955(3) 0.023(2) 0.6053(9) 0.026(5) Uiso 1 d
H2 H 1.205(3) 0.193(2) 0.6503(10) 0.033(6) Uiso 1 d

loop_
_atom_site_aniso_label
_atom_site_aniso_U_11
_atom_site_aniso_U_22
_atom_site_aniso_U_33
_atom_site_aniso_U_23
_atom_site_aniso_U_13
_atom_site_aniso_U_12
Ru1 0.01014(4) 0.01011(3) 0.01137(3) -0.00023(3) 0.00026(3) -0.00054(3)
S1 0.01647(14) 0.01210(12) 0.01726(12) -0.00184(9) -0.00396(10) -0.00056(10)
Cl1 0.01913(14) 0.01361(11) 0.01355(10) 0.00163(8) 0.00210(10) -0.00066(10)
Cl2 0.01287(12) 0.01441(12) 0.02237(13) 0.00048(9) 0.00351(10) 0.00062(10)
O1 0.0310(6) 0.0128(4) 0.0281(5) -0.0009(4) -0.0072(4) 0.0048(4)
O2 0.0275(5) 0.0128(4) 0.0214(4) -0.0021(3) -0.0035(4) -0.0019(4)
N1 0.0179(5) 0.0113(4) 0.0164(4) -0.0007(3) -0.0026(4) -0.0003(4)
N2 0.0193(5) 0.0141(5) 0.0166(4) -0.0018(3) -0.0026(4) -0.0023(4)
C1 0.0173(5) 0.0132(5) 0.0122(4) -0.0013(4) -0.0004(4) -0.0013(4)
C3 0.0169(5) 0.0185(5) 0.0175(5) -0.0037(4) -0.0001(4) -0.0028(5)
C4 0.0262(8) 0.0303(7) 0.0257(6) -0.0020(5) 0.0047(6) -0.0113(6)
C5 0.0130(5) 0.0194(5) 0.0189(5) -0.0035(4) -0.0018(4) 0.0007(4)
C6 0.0206(6) 0.0219(6) 0.0199(6) -0.0010(4) -0.0021(4) 0.0022(5)
C7 0.0209(7) 0.0344(8) 0.0206(6) 0.0028(5) -0.0010(5) 0.0068(6)
C8 0.0170(6) 0.0483(10) 0.0176(6) -0.0064(6) -0.0023(4) 0.0065(6)
C9 0.0205(7) 0.0385(8) 0.0237(6) -0.0130(6) -0.0019(5) 0.0002(6)
C10 0.0212(7) 0.0243(6) 0.0223(6) -0.0083(5) -0.0018(5) -0.0028(5)
C11 0.0191(6) 0.0121(5) 0.0184(5) 0.0004(4) -0.0008(4) 0.0015(4)
C12 0.0241(7) 0.0144(5) 0.0218(6) -0.0011(4) -0.0057(5) 0.0026(5)
C13 0.0273(7) 0.0184(6) 0.0269(7) 0.0021(5) -0.0095(6) 0.0029(6)
C14 0.0315(8) 0.0190(6) 0.0299(7) 0.0025(5) -0.0093(6) 0.0062(6)
C15 0.0206(6) 0.0135(5) 0.0138(4) -0.0005(3) 0.0013(4) 0.0004(5)
C111 0.0151(5) 0.0127(5) 0.0157(5) 0.0018(4) -0.0005(4) -0.0001(4)
C112 0.0147(5) 0.0130(4) 0.0183(5) 0.0022(4) 0.0010(4) -0.0017(5)
C113 0.0142(5) 0.0125(5) 0.0202(5) -0.0001(4) -0.0022(4) -0.0025(4)
C114 0.0161(6) 0.0124(4) 0.0166(5) -0.0023(4) -0.0030(4) 0.0001(4)
C115 0.0148(5) 0.0138(5) 0.0154(5) -0.0018(4) -0.0003(4) 0.0014(4)
C116 0.0123(5) 0.0134(5) 0.0171(5) -0.0004(4) -0.0011(4) 0.0011(4)
C117 0.0245(7) 0.0213(6) 0.0178(5) -0.0047(4) -0.0049(5) 0.0007(5)
C118 0.0218(6) 0.0200(6) 0.0152(5) 0.0028(4) -0.0026(4) -0.0019(5)
C119 0.0370(9) 0.0420(9) 0.0163(5) 0.0003(5) 0.0047(6) 0.0040(8)
C120 0.0369(9) 0.0246(7) 0.0259(7) 0.0072(6) -0.0094(6) 0.0028(6)

loop_
_atom_type_symbol
_atom_type_description
_atom_type_scat_dispersion_real
_atom_type_scat_dispersion_imag
_atom_type_scat_source
Ru Ru -1.2594 0.8363 'International Tables Vol C Tables 4.2.6.8 and 6.1.1.4'
S S 0.1246 0.1234 'International Tables Vol C Tables 4.2.6.8 and 6.1.1.4'
Cl Cl 0.1484 0.1585 'International Tables Vol C Tables 4.2.6.8 and 6.1.1.4'
O O 0.0106 0.006 'International Tables Vol C Tables 4.2.6.8 and 6.1.1.4'
N N 0.0061 0.0033 'International Tables Vol C Tables 4.2.6.8 and 6.1.1.4'
C C 0.0033 0.0016 'International Tables Vol C Tables 4.2.6.8 and 6.1.1.4'
H H 0 0 'International Tables Vol C Tables 4.2.6.8 and 6.1.1.4'

loop_
_geom_angle_atom_site_label_1
_geom_angle_atom_site_label_2
_geom_angle_atom_site_label_3
_geom_angle
C115 Ru1 C112 81.09(5)
C115 Ru1 C116 37.87(5)
C112 Ru1 C116 68.17(5)
C115 Ru1 C113 67.95(5)
C112 Ru1 C113 38.28(5)
C116 Ru1 C113 80.39(5)
C115 Ru1 C111 69.12(5)
C112 Ru1 C111 37.59(5)
C116 Ru1 C111 38.33(5)
C113 Ru1 C111 68.54(5)
C115 Ru1 C114 38.19(5)
C112 Ru1 C114 68.36(5)
C116 Ru1 C114 68.46(5)
C113 Ru1 C114 37.08(5)
C111 Ru1 C114 81.45(5)
C115 Ru1 S1 113.13(4)
C112 Ru1 S1 116.21(4)
C116 Ru1 S1 86.58(3)
C113 Ru1 S1 154.39(3)
C111 Ru1 S1 87.60(4)
C114 Ru1 S1 151.32(4)
C115 Ru1 Cl2 154.98(4)
C112 Ru1 Cl2 89.74(4)
C116 Ru1 Cl2 154.19(3)
C113 Ru1 Cl2 90.50(4)
C111 Ru1 Cl2 115.89(4)
C114 Ru1 Cl2 116.81(4)
S1 Ru1 Cl2 91.824(12)
C115 Ru1 Cl1 90.24(3)
C112 Ru1 Cl1 153.06(4)
C116 Ru1 Cl1 118.23(3)
C113 Ru1 Cl1 114.92(3)
C111 Ru1 Cl1 156.56(4)
C114 Ru1 Cl1 89.11(3)
S1 Ru1 Cl1 90.665(11)
Cl2 Ru1 Cl1 87.526(11)
C1 S1 Ru1 116.92(4)
C14 O1 C11 105.97(12)
C1 N1 C15 126.46(12)
C1 N1 H1 116.6(16)
C15 N1 H1 116.9(16)
C1 N2 C3 125.55(12)
C1 N2 H2 113.9(19)
C3 N2 H2 120.4(19)
N2 C1 N1 118.42(12)
N2 C1 S1 121.66(10)
N1 C1 S1 119.92(10)
N2 C3 C5 110.52(11)
N2 C3 C4 107.86(12)
C5 C3 C4 114.75(12)
N2 C3 H3 107.8
C5 C3 H3 107.8
C4 C3 H3 107.8
C3 C4 H4A 109.5
C3 C4 H4B 109.5
H4A C4 H4B 109.5
C3 C4 H4C 109.5
H4A C4 H4C 109.5
H4B C4 H4C 109.5
C6 C5 C10 119.11(13)
C6 C5 C3 119.18(12)
C10 C5 C3 121.69(13)
C5 C6 C7 120.34(15)
C5 C6 H6 119.8
C7 C6 H6 119.8
C8 C7 C6 120.03(16)
C8 C7 H7 120
C6 C7 H7 120
C9 C8 C7 119.74(14)
C9 C8 H8 120.1
C7 C8 H8 120.1
C8 C9 C10 120.44(15)
C8 C9 H9 119.8
C10 C9 H9 119.8
C9 C10 C5 120.32(16)
C9 C10 H10 119.8
C5 C10 H10 119.8
C12 C11 O1 110.59(12)
C12 C11 C15 132.35(13)
O1 C11 C15 116.75(12)
C11 C12 C13 106.23(13)
C11 C12 H12 126.9
C13 C12 H12 126.9
C14 C13 C12 106.19(14)
C14 C13 H13 126.9
C12 C13 H13 126.9
C13 C14 O1 111.02(13)
C13 C14 H14 124.5
O1 C14 H14 124.5
O2 C15 N1 123.74(13)
O2 C15 C11 123.15(12)
N1 C15 C11 113.08(11)
C112 C111 C116 117.68(11)
C112 C111 C118 122.56(11)
C116 C111 C118 119.74(12)
C112 C111 Ru1 70.09(7)
C116 C111 Ru1 69.78(7)
C118 C111 Ru1 129.97(9)
C111 C112 C113 121.22(12)
C111 C112 Ru1 72.32(7)
C113 C112 Ru1 71.75(7)
C111 C112 H112 119.4
C113 C112 H112 119.4
Ru1 C112 H112 128.9
C114 C113 C112 120.96(12)
C114 C113 Ru1 72.44(7)
C112 C113 Ru1 69.98(7)
C114 C113 H113 119.5
C112 C113 H113 119.5
Ru1 C113 H113 130.8
C113 C114 C115 118.30(11)
C113 C114 C117 121.05(12)
C115 C114 C117 120.54(12)
C113 C114 Ru1 70.48(7)
C115 C114 Ru1 69.01(7)
C117 C114 Ru1 129.19(9)
C116 C115 C114 120.50(12)
C116 C115 Ru1 71.16(7)
C114 C115 Ru1 72.79(7)
C116 C115 H115 119.7
C114 C115 H115 119.7
Ru1 C115 H115 128.6
C115 C116 C111 121.27(12)
C115 C116 Ru1 70.97(7)
C111 C116 Ru1 71.89(7)
C115 C116 H116 119.4
C111 C116 H116 119.4
Ru1 C116 H116 130.5
C114 C117 H11A 109.5
C114 C117 H11B 109.5
H11A C117 H11B 109.5
C114 C117 H11C 109.5
H11A C117 H11C 109.5
H11B C117 H11C 109.5
C111 C118 C119 113.57(13)
C111 C118 C120 108.80(12)
C119 C118 C120 111.34(13)
C111 C118 H118 107.6
C119 C118 H118 107.6
C120 C118 H118 107.6
C118 C119 H11D 109.5
C118 C119 H11E 109.5
H11D C119 H11E 109.5
C118 C119 H11F 109.5
H11D C119 H11F 109.5
H11E C119 H11F 109.5
C118 C120 H12A 109.5
C118 C120 H12B 109.5
H12A C120 H12B 109.5
C118 C120 H12C 109.5
H12A C120 H12C 109.5
H12B C120 H12C 109.5

loop_
_geom_bond_atom_site_label_1
_geom_bond_atom_site_label_2
_geom_bond_distance
Ru1 C115 2.1711(13)
Ru1 C112 2.1726(12)
Ru1 C116 2.1735(13)
Ru1 C113 2.1960(13)
Ru1 C111 2.2015(13)
Ru1 C114 2.2213(12)
Ru1 S1 2.4038(3)
Ru1 Cl2 2.4320(3)
Ru1 Cl1 2.4335(3)
S1 C1 1.7075(13)
O1 C14 1.364(2)
O1 C11 1.3670(17)
O2 C15 1.2257(16)
N1 C1 1.3691(18)
N1 C15 1.3874(17)
N1 H1 0.87(2)
N2 C1 1.3247(17)
N2 C3 1.4722(19)
N2 H2 0.83(3)
C3 C5 1.5227(19)
C3 C4 1.525(2)
C3 H3 0.98
C4 H4A 0.96
C4 H4B 0.96
C4 H4C 0.96
C5 C6 1.395(2)
C5 C10 1.397(2)
C6 C7 1.397(2)
C6 H6 0.93
C7 C8 1.394(3)
C7 H7 0.93
C8 C9 1.383(3)
C8 H8 0.93
C9 C10 1.393(2)
C9 H9 0.93
C10 H10 0.93
C11 C12 1.361(2)
C11 C15 1.462(2)
C12 C13 1.423(2)
C12 H12 0.93
C13 C14 1.354(2)
C13 H13 0.93
C14 H14 0.93
C111 C112 1.4097(19)
C111 C116 1.4366(18)
C111 C118 1.5148(18)
C112 C113 1.4324(18)
C112 H112 0.93
C113 C114 1.4047(19)
C113 H113 0.93
C114 C115 1.4378(19)
C114 C117 1.5008(18)
C115 C116 1.4098(17)
C115 H115 0.93
C116 H116 0.93
C117 H11A 0.96
C117 H11B 0.96
C117 H11C 0.96
C118 C119 1.526(2)
C118 C120 1.537(2)
C118 H118 0.98
C119 H11D 0.96
C119 H11E 0.96
C119 H11F 0.96
C120 H12A 0.96
C120 H12B 0.96
C120 H12C 0.96

loop_
_geom_torsion_atom_site_label_1
_geom_torsion_atom_site_label_2
_geom_torsion_atom_site_label_3
_geom_torsion_atom_site_label_4
_geom_torsion
C3 N2 C1 N1 -171.41(12)
C3 N2 C1 S1 8.90(18)
C15 N1 C1 N2 3.86(19)
C15 N1 C1 S1 -176.45(10)
Ru1 S1 C1 N2 -161.47(9)
Ru1 S1 C1 N1 18.84(12)
C1 N2 C3 C5 -102.98(15)
C1 N2 C3 C4 130.85(14)
N2 C3 C5 C6 82.94(16)
C4 C3 C5 C6 -154.84(14)
N2 C3 C5 C10 -95.56(16)
C4 C3 C5 C10 26.7(2)
C10 C5 C6 C7 -0.6(2)
C3 C5 C6 C7 -179.17(14)
C5 C6 C7 C8 0.1(2)
C6 C7 C8 C9 0.5(2)
C7 C8 C9 C10 -0.5(3)
C8 C9 C10 C5 -0.1(3)
C6 C5 C10 C9 0.6(2)
C3 C5 C10 C9 179.14(14)
C14 O1 C11 C12 0.36(18)
C14 O1 C11 C15 174.69(14)
O1 C11 C12 C13 -0.37(18)
C15 C11 C12 C13 -173.51(15)
C11 C12 C13 C14 0.2(2)
C12 C13 C14 O1 0.0(2)
C11 O1 C14 C13 -0.2(2)
C1 N1 C15 O2 -14.4(2)
C1 N1 C15 C11 163.58(12)
C12 C11 C15 O2 162.20(16)
O1 C11 C15 O2 -10.6(2)
C12 C11 C15 N1 -15.8(2)
O1 C11 C15 N1 171.42(12)
C116 C111 C112 C113 1.96(19)
C118 C111 C112 C113 -179.88(12)
Ru1 C111 C112 C113 54.72(11)
C116 C111 C112 Ru1 -52.76(10)
C118 C111 C112 Ru1 125.41(13)
C111 C112 C113 C114 -1.35(19)
Ru1 C112 C113 C114 53.63(11)
C111 C112 C113 Ru1 -54.98(11)
C112 C113 C114 C115 -1.01(19)
Ru1 C113 C114 C115 51.50(10)
C112 C113 C114 C117 -177.21(12)
Ru1 C113 C114 C117 -124.70(12)
C112 C113 C114 Ru1 -52.51(11)
C113 C114 C115 C116 2.72(19)
C117 C114 C115 C116 178.94(12)
Ru1 C114 C115 C116 54.91(11)
C113 C114 C115 Ru1 -52.19(11)
C117 C114 C115 Ru1 124.02(12)
C114 C115 C116 C111 -2.13(19)
Ru1 C115 C116 C111 53.55(11)
C114 C115 C116 Ru1 -55.68(11)
C112 C111 C116 C115 -0.22(19)
C118 C111 C116 C115 -178.44(12)
Ru1 C111 C116 C115 -53.13(11)
C112 C111 C116 Ru1 52.91(10)
C118 C111 C116 Ru1 -125.31(12)
C112 C111 C118 C119 -27.06(19)
C116 C111 C118 C119 151.07(14)
Ru1 C111 C118 C119 63.40(18)
C112 C111 C118 C120 97.54(16)
C116 C111 C118 C120 -84.33(16)
Ru1 C111 C118 C120 -172.00(11)
